data_7015790
loop_
_publ_author_name
'Kimani, Martin M.'
'Bayse, Craig A.'
'Brumaghim, Julia L.'

_publ_section_title
;
 Synthesis, characterization, and DFT studies of thione and selone
 Cu(I) complexes with variable coordination geometries.
;
_journal_issue 14
_journal_name_full 'Dalton transactions (Cambridge, England : 2003)'
_journal_page_first 3711
_journal_page_last 3723
_journal_paper_doi 10.1039/c1dt10104h
_journal_volume 40
_journal_year 2011
_chemical_formula_moiety 'C10 H16 Cu I N4 S2'
_chemical_formula_sum 'C10 H16 Cu I N4 S2'
_chemical_formula_weight 446.83
_chemical_properties_physical moisture-sensitive
_space_group_IT_number 14
_symmetry_cell_setting monoclinic
_symmetry_Int_Tables_number 14
_symmetry_space_group_name_Hall '-P 2ybc'
_symmetry_space_group_name_H-M 'P 1 21/c 1'
_atom_sites_solution_hydrogens geom
_atom_sites_solution_primary direct
_atom_sites_solution_secondary difmap
_audit_creation_method SHELXL-97
_cell_angle_alpha 90.00
_cell_angle_beta 92.02(3)
_cell_angle_gamma 90.00
_cell_formula_units_Z 4
_cell_length_a 9.925(2)
_cell_length_b 10.861(2)
_cell_length_c 14.868(3)
_cell_measurement_reflns_used 13385
_cell_measurement_temperature 168.15
_cell_measurement_theta_max 26.34
_cell_measurement_theta_min 2.05
_cell_volume 1601.7(5)
_computing_cell_refinement 'CrystalClear (Rigaku/MSC,2006)'
_computing_data_collection 'CrystalClear (Rigaku/MSC,2006)'
_computing_data_reduction 'CrystalClear (Rigaku/MSC,2006)'
_computing_molecular_graphics 'SHELXTL 6.10 (Sheldrick,2008)'
_computing_publication_material 'SHELXTL 6.10 (Sheldrick,2008)'
_computing_structure_refinement 'SHELXTL 6.10 (Sheldrick,2008)'
_computing_structure_solution 'SHELXTL 6.10 (Sheldrick,2008)'
_diffrn_ambient_temperature 168.15
_diffrn_detector_area_resol_mean 14.6306
_diffrn_measured_fraction_theta_full 0.986
_diffrn_measured_fraction_theta_max 0.986
_diffrn_measurement_device_type 'Rigaku, AFC8S diffractometer'
_diffrn_measurement_method dtprofit.ref
_diffrn_radiation_monochromator graphite
_diffrn_radiation_probe x-ray
_diffrn_radiation_type MoK\a
_diffrn_radiation_wavelength 0.71073
_diffrn_reflns_av_R_equivalents 0.0694
_diffrn_reflns_av_sigmaI/netI 0.0437
_diffrn_reflns_limit_h_max 12
_diffrn_reflns_limit_h_min -12
_diffrn_reflns_limit_k_max 13
_diffrn_reflns_limit_k_min -11
_diffrn_reflns_limit_l_max 18
_diffrn_reflns_limit_l_min -18
_diffrn_reflns_number 13385
_diffrn_reflns_theta_full 26.34
_diffrn_reflns_theta_max 26.34
_diffrn_reflns_theta_min 2.05
_diffrn_source 'fine-focus sealed tube'
_diffrn_standards_decay_% 0
_diffrn_standards_interval_count 0
_diffrn_standards_interval_time 0
_diffrn_standards_number 0
_exptl_absorpt_coefficient_mu 3.540
_exptl_absorpt_correction_T_max 0.5097
_exptl_absorpt_correction_T_min 0.3622
_exptl_absorpt_correction_type multi-scan
_exptl_absorpt_process_details 'REQAB, CrystalClear'
_exptl_crystal_colour colorless
_exptl_crystal_density_diffrn 1.853
_exptl_crystal_density_method 'not measured'
_exptl_crystal_description Prism
_exptl_crystal_F_000 872
_exptl_crystal_recrystallization_method 'ether into acetonitrile and dichloromethane'
_exptl_crystal_size_max 0.36
_exptl_crystal_size_mid 0.25
_exptl_crystal_size_min 0.22
_refine_diff_density_max 1.119
_refine_diff_density_min -0.988
_refine_diff_density_rms 0.135
_refine_ls_extinction_method none
_refine_ls_goodness_of_fit_ref 1.039
_refine_ls_hydrogen_treatment constr
_refine_ls_matrix_type full
_refine_ls_number_parameters 167
_refine_ls_number_reflns 3225
_refine_ls_number_restraints 0
_refine_ls_restrained_S_all 1.039
_refine_ls_R_factor_all 0.0422
_refine_ls_R_factor_gt 0.0386
_refine_ls_shift/su_max 0.001
_refine_ls_shift/su_mean 0.000
_refine_ls_structure_factor_coef Fsqd
_refine_ls_weighting_details 'calc w=1/[\s^2^(Fo^2^)+(0.0493P)^2^+2.7706P] where P=(Fo^2^+2Fc^2^)/3'
_refine_ls_weighting_scheme calc
_refine_ls_wR_factor_gt 0.0916
_refine_ls_wR_factor_ref 0.0943
_reflns_number_gt 3001
_reflns_number_total 3225
_reflns_threshold_expression >2sigma(I)
_cod_data_source_file c1dt10104h.txt
_cod_data_source_block Cu(dmit)2I(3b)
_cod_original_cell_volume 1601.8(6)
_cod_original_sg_symbol_H-M 'P 21/c'
_cod_database_code 7015790

loop_
_symmetry_equiv_pos_as_xyz
'x, y, z'
'-x, y+1/2, -z+1/2'
'-x, -y, -z'
'x, -y-1/2, z-1/2'

loop_
_atom_site_label
_atom_site_type_symbol
_atom_site_fract_x
_atom_site_fract_y
_atom_site_fract_z
_atom_site_U_iso_or_equiv
_atom_site_adp_type
_atom_site_occupancy
_atom_site_symmetry_multiplicity
_atom_site_calc_flag
_atom_site_refinement_flags
_atom_site_disorder_assembly
_atom_site_disorder_group
I1 I 0.32155(3) 0.89451(2) 0.149492(16) 0.03197(11) Uani 1 1 d . . .
Cu1 Cu 0.16412(4) 0.85343(5) 0.27690(3) 0.02852(14) Uani 1 1 d . . .
S1 S -0.05452(8) 0.80567(10) 0.25502(6) 0.0293(2) Uani 1 1 d . . .
S2 S 0.25345(10) 0.86499(12) 0.41686(6) 0.0364(2) Uani 1 1 d . . .
N1 N -0.1247(3) 0.8960(3) 0.0870(2) 0.0300(7) Uani 1 1 d . . .
N2 N -0.0210(3) 0.7207(3) 0.08446(18) 0.0230(6) Uani 1 1 d . . .
N3 N 0.5207(3) 0.8492(3) 0.3798(2) 0.0322(7) Uani 1 1 d . . .
N4 N 0.4480(3) 1.0366(3) 0.3815(2) 0.0290(6) Uani 1 1 d . . .
C1 C -0.0667(3) 0.8084(3) 0.1399(2) 0.0233(7) Uani 1 1 d . . .
C2 C -0.1875(5) 1.0091(4) 0.1196(3) 0.0474(11) Uani 1 1 d . . .
H2A H -0.2621 0.9882 0.1560 0.071 Uiso 1 1 calc R . .
H2B H -0.2191 1.0576 0.0692 0.071 Uiso 1 1 calc R . .
H2C H -0.1224 1.0554 0.1549 0.071 Uiso 1 1 calc R . .
C3 C -0.1143(4) 0.8631(4) -0.0022(3) 0.0343(8) Uani 1 1 d . . .
H3A H -0.1462 0.9080 -0.0518 0.041 Uiso 1 1 calc R . .
C4 C -0.0498(4) 0.7547(4) -0.0044(2) 0.0311(8) Uani 1 1 d . . .
H4A H -0.0284 0.7106 -0.0556 0.037 Uiso 1 1 calc R . .
C5 C 0.0469(4) 0.6087(4) 0.1142(3) 0.0308(8) Uani 1 1 d . . .
H5A H 0.1162 0.6287 0.1585 0.046 Uiso 1 1 calc R . .
H5B H 0.0865 0.5693 0.0637 0.046 Uiso 1 1 calc R . .
H5C H -0.0172 0.5541 0.1401 0.046 Uiso 1 1 calc R . .
C6 C 0.4102(3) 0.9186(4) 0.3922(2) 0.0265(7) Uani 1 1 d . . .
C7 C 0.5234(6) 0.7152(5) 0.3816(4) 0.0549(13) Uani 1 1 d . . .
H7A H 0.4883 0.6865 0.4372 0.082 Uiso 1 1 calc R . .
H7B H 0.6145 0.6871 0.3767 0.082 Uiso 1 1 calc R . .
H7C H 0.4691 0.6836 0.3321 0.082 Uiso 1 1 calc R . .
C8 C 0.6279(4) 0.9249(4) 0.3602(3) 0.0372(9) Uani 1 1 d . . .
H8A H 0.7151 0.8996 0.3486 0.045 Uiso 1 1 calc R . .
C9 C 0.5833(3) 1.0407(4) 0.3611(3) 0.0334(8) Uani 1 1 d . . .
H9A H 0.6335 1.1111 0.3501 0.040 Uiso 1 1 calc R . .
C10 C 0.3578(4) 1.1421(4) 0.3816(3) 0.0434(10) Uani 1 1 d . . .
H10A H 0.3103 1.1433 0.4367 0.065 Uiso 1 1 calc R . .
H10B H 0.2944 1.1361 0.3316 0.065 Uiso 1 1 calc R . .
H10C H 0.4093 1.2164 0.3766 0.065 Uiso 1 1 calc R . .

loop_
_atom_site_aniso_label
_atom_site_aniso_U_11
_atom_site_aniso_U_22
_atom_site_aniso_U_33
_atom_site_aniso_U_23
_atom_site_aniso_U_13
_atom_site_aniso_U_12
I1 0.03864(17) 0.02893(18) 0.02845(16) 0.00339(8) 0.00276(11) 0.00018(9)
Cu1 0.0258(2) 0.0313(3) 0.0281(2) -0.00286(17) -0.00399(17) -0.00145(18)
S1 0.0229(4) 0.0442(5) 0.0207(4) -0.0053(4) -0.0001(3) 0.0002(4)
S2 0.0276(4) 0.0574(7) 0.0241(4) 0.0017(4) -0.0006(3) -0.0127(4)
N1 0.0316(16) 0.0271(17) 0.0312(16) -0.0003(12) -0.0002(13) 0.0044(12)
N2 0.0207(12) 0.0268(15) 0.0215(13) 0.0008(11) 0.0000(10) -0.0013(11)
N3 0.0271(15) 0.0288(17) 0.0401(18) -0.0044(14) -0.0061(13) 0.0038(13)
N4 0.0195(13) 0.0346(17) 0.0326(15) -0.0031(13) -0.0016(11) 0.0013(13)
C1 0.0184(14) 0.0289(18) 0.0226(15) -0.0006(13) 0.0002(11) -0.0020(13)
C2 0.058(3) 0.033(2) 0.051(2) 0.001(2) 0.005(2) 0.019(2)
C3 0.0341(19) 0.043(2) 0.0255(17) 0.0078(16) -0.0037(15) 0.0051(17)
C4 0.0308(17) 0.041(2) 0.0213(16) 0.0015(15) 0.0001(13) -0.0014(16)
C5 0.0311(18) 0.031(2) 0.0302(18) 0.0012(14) 0.0033(15) 0.0050(15)
C6 0.0238(16) 0.0338(19) 0.0215(15) -0.0025(14) -0.0036(12) -0.0024(14)
C7 0.055(3) 0.030(2) 0.079(4) -0.005(2) -0.010(3) 0.005(2)
C8 0.0194(17) 0.043(2) 0.050(2) -0.0056(19) 0.0000(15) 0.0028(17)
C9 0.0191(15) 0.036(2) 0.045(2) -0.0036(17) 0.0022(14) -0.0050(15)
C10 0.034(2) 0.039(2) 0.058(3) -0.003(2) 0.0019(19) 0.0075(19)

loop_
_atom_type_symbol
_atom_type_description
_atom_type_scat_dispersion_real
_atom_type_scat_dispersion_imag
_atom_type_scat_source
C C 0.0033 0.0016 'International Tables Vol C Tables 4.2.6.8 and 6.1.1.4'
H H 0.0000 0.0000 'International Tables Vol C Tables 4.2.6.8 and 6.1.1.4'
N N 0.0061 0.0033 'International Tables Vol C Tables 4.2.6.8 and 6.1.1.4'
S S 0.1246 0.1234 'International Tables Vol C Tables 4.2.6.8 and 6.1.1.4'
Cu Cu 0.3201 1.2651 'International Tables Vol C Tables 4.2.6.8 and 6.1.1.4'
I I -0.4742 1.8119 'International Tables Vol C Tables 4.2.6.8 and 6.1.1.4'

loop_
_geom_angle_atom_site_label_1
_geom_angle_atom_site_label_2
_geom_angle_atom_site_label_3
_geom_angle
_geom_angle_site_symmetry_1
_geom_angle_site_symmetry_3
_geom_angle_publ_flag
S2 Cu1 S1 119.84(5) . . ?
S2 Cu1 I1 116.77(3) . . ?
S1 Cu1 I1 123.40(3) . . ?
C1 S1 Cu1 100.05(12) . . ?
C6 S2 Cu1 98.80(12) . . ?
C1 N1 C3 109.4(3) . . ?
C1 N1 C2 125.1(3) . . ?
C3 N1 C2 125.5(4) . . ?
C1 N2 C4 109.3(3) . . ?
C1 N2 C5 124.6(3) . . ?
C4 N2 C5 126.1(3) . . ?
C6 N3 C8 109.4(3) . . ?
C6 N3 C7 124.8(4) . . ?
C8 N3 C7 125.7(4) . . ?
C6 N4 C9 109.4(3) . . ?
C6 N4 C10 125.2(3) . . ?
C9 N4 C10 125.1(4) . . ?
N1 C1 N2 106.7(3) . . ?
N1 C1 S1 127.5(3) . . ?
N2 C1 S1 125.8(3) . . ?
N1 C2 H2A 109.5 . . ?
N1 C2 H2B 109.5 . . ?
H2A C2 H2B 109.5 . . ?
N1 C2 H2C 109.5 . . ?
H2A C2 H2C 109.5 . . ?
H2B C2 H2C 109.5 . . ?
C4 C3 N1 107.6(3) . . ?
C4 C3 H3A 126.2 . . ?
N1 C3 H3A 126.2 . . ?
C3 C4 N2 107.0(3) . . ?
C3 C4 H4A 126.5 . . ?
N2 C4 H4A 126.5 . . ?
N2 C5 H5A 109.5 . . ?
N2 C5 H5B 109.5 . . ?
H5A C5 H5B 109.5 . . ?
N2 C5 H5C 109.5 . . ?
H5A C5 H5C 109.5 . . ?
H5B C5 H5C 109.5 . . ?
N4 C6 N3 106.5(3) . . ?
N4 C6 S2 127.4(3) . . ?
N3 C6 S2 126.1(3) . . ?
N3 C7 H7A 109.5 . . ?
N3 C7 H7B 109.5 . . ?
H7A C7 H7B 109.5 . . ?
N3 C7 H7C 109.5 . . ?
H7A C7 H7C 109.5 . . ?
H7B C7 H7C 109.5 . . ?
C9 C8 N3 107.5(3) . . ?
C9 C8 H8A 126.3 . . ?
N3 C8 H8A 126.3 . . ?
C8 C9 N4 107.2(4) . . ?
C8 C9 H9A 126.4 . . ?
N4 C9 H9A 126.4 . . ?
N4 C10 H10A 109.5 . . ?
N4 C10 H10B 109.5 . . ?
H10A C10 H10B 109.5 . . ?
N4 C10 H10C 109.5 . . ?
H10A C10 H10C 109.5 . . ?
H10B C10 H10C 109.5 . . ?

loop_
_geom_bond_atom_site_label_1
_geom_bond_atom_site_label_2
_geom_bond_distance
_geom_bond_site_symmetry_2
_geom_bond_publ_flag
I1 Cu1 2.5373(9) . ?
Cu1 S2 2.2365(12) . ?
Cu1 S1 2.2437(10) . ?
S1 C1 1.712(3) . ?
S2 C6 1.713(4) . ?
N1 C1 1.349(5) . ?
N1 C3 1.381(5) . ?
N1 C2 1.468(5) . ?
N2 C1 1.349(5) . ?
N2 C4 1.391(4) . ?
N2 C5 1.452(5) . ?
N3 C6 1.349(5) . ?
N3 C8 1.384(5) . ?
N3 C7 1.456(6) . ?
N4 C6 1.346(5) . ?
N4 C9 1.388(4) . ?
N4 C10 1.454(5) . ?
C2 H2A 0.9600 . ?
C2 H2B 0.9600 . ?
C2 H2C 0.9600 . ?
C3 C4 1.342(6) . ?
C3 H3A 0.9300 . ?
C4 H4A 0.9300 . ?
C5 H5A 0.9600 . ?
C5 H5B 0.9600 . ?
C5 H5C 0.9600 . ?
C7 H7A 0.9600 . ?
C7 H7B 0.9600 . ?
C7 H7C 0.9600 . ?
C8 C9 1.334(6) . ?
C8 H8A 0.9300 . ?
C9 H9A 0.9300 . ?
C10 H10A 0.9600 . ?
C10 H10B 0.9600 . ?
C10 H10C 0.9600 . ?
